data_7123879
loop_
_publ_author_name
'Li, Jiapeng'
'Yin, Jianhao'
'Wang, Gao-Xiang'
'Yin, Zhu-Bao'
'Zhang, Wen-Xiong'
'Xi, Zhenfeng'

_publ_section_title
;
 Synthesis and reactivity of asymmetric Cr(I) dinitrogen complexes
 supported by cyclopentadienyl-phosphine ligands
;
_journal_name_full 'Chemical Communications'
_journal_paper_doi 10.1039/C9CC02960E
_journal_year 2019
_chemical_formula_moiety 'C40 H48 Cr P'
_chemical_formula_sum 'C40 H48 Cr P'
_chemical_formula_weight 611.75
_space_group_crystal_system triclinic
_space_group_IT_number 2
_space_group_name_Hall '-P 1'
_space_group_name_H-M_alt 'P -1'
_symmetry_space_group_name_Hall '-P 1'
_symmetry_space_group_name_H-M 'P -1'
_atom_sites_solution_hydrogens geom
_atom_sites_solution_primary iterative
_audit_creation_date 2019-03-21
_audit_creation_method
;
Olex2 1.2
(compiled 2018.05.29 svn.r3508 for OlexSys, GUI svn.r5506)
;
_audit_update_record
;
2019-04-02 deposited with the CCDC.    2019-07-17 downloaded from the CCDC.
;
_cell_angle_alpha 102.713(3)
_cell_angle_beta 97.631(3)
_cell_angle_gamma 101.586(3)
_cell_formula_units_Z 4
_cell_length_a 8.9809(3)
_cell_length_b 19.7635(6)
_cell_length_c 20.9170(7)
_cell_measurement_reflns_used 8076
_cell_measurement_temperature 179.99(10)
_cell_measurement_theta_max 29.3830
_cell_measurement_theta_min 3.8530
_cell_volume 3486.4(2)
_computing_cell_refinement 'CrysAlisPro 1.171.39.33c (Rigaku OD, 2017)'
_computing_data_collection 'CrysAlisPro 1.171.39.33c (Rigaku OD, 2017)'
_computing_data_reduction 'CrysAlisPro 1.171.39.33c (Rigaku OD, 2017)'
_computing_molecular_graphics 'Olex2 (Dolomanov et al., 2009)'
_computing_publication_material 'Olex2 (Dolomanov et al., 2009)'
_computing_structure_refinement 'olex2.refine (Bourhis et al., 2015)'
_computing_structure_solution 'olex2.solve (Bourhis et al., 2015)'
_diffrn_ambient_environment N~2~
_diffrn_ambient_temperature 179.99(10)
_diffrn_detector 'CCD plate'
_diffrn_measured_fraction_theta_full 0.974
_diffrn_measured_fraction_theta_max 0.973
_diffrn_measurement_details
;
List of Runs (angles in degrees, time in seconds):

  # Type    Start    End  Width  t~exp~   \w     \q     \k     \f   Frames
#--------------------------------------------------------------------------
  1  \w    -19.00  31.00   0.50    5.50    --   -1.60 -82.00 120.00  100
  2  \w    -34.00  29.00   0.50    5.50    --   -1.60 -77.00 -90.00  126
  3  \w    -50.00 -24.00   0.50    5.50    --    1.90 -38.00 150.00   52
  4  \w    -57.00 -32.00   0.50    5.50    --    1.90 -57.00 120.00   50
  5  \w    -88.00  23.00   0.50    5.50    --    1.90 -57.00   0.00  222
;
_diffrn_measurement_device 'four-circle diffractometer'
_diffrn_measurement_device_type 'XtaLAB AFC12 (RINC): Kappa single'
_diffrn_measurement_method '\w scans'
_diffrn_orient_matrix_type 'CrysAlisPro convention (1999,Acta A55,543-557)'
_diffrn_orient_matrix_UB_11 -0.0442808000
_diffrn_orient_matrix_UB_12 0.0185310000
_diffrn_orient_matrix_UB_13 0.0200345000
_diffrn_orient_matrix_UB_21 -0.0496472000
_diffrn_orient_matrix_UB_22 -0.0329969000
_diffrn_orient_matrix_UB_23 -0.0005066000
_diffrn_orient_matrix_UB_31 0.0480111000
_diffrn_orient_matrix_UB_32 -0.0016280000
_diffrn_orient_matrix_UB_33 0.0291499000
_diffrn_radiation_monochromator mirror
_diffrn_radiation_probe x-ray
_diffrn_radiation_type MoK\a
_diffrn_radiation_wavelength 0.71073
_diffrn_reflns_av_R_equivalents 0.0376
_diffrn_reflns_av_unetI/netI 0.0472
_diffrn_reflns_Laue_measured_fraction_full 0.974
_diffrn_reflns_Laue_measured_fraction_max 0.973
_diffrn_reflns_limit_h_max 11
_diffrn_reflns_limit_h_min -11
_diffrn_reflns_limit_k_max 24
_diffrn_reflns_limit_k_min -24
_diffrn_reflns_limit_l_max 25
_diffrn_reflns_limit_l_min -25
_diffrn_reflns_number 33298
_diffrn_reflns_point_group_measured_fraction_full 0.974
_diffrn_reflns_point_group_measured_fraction_max 0.973
_diffrn_reflns_theta_full 26.000
_diffrn_reflns_theta_max 26.021
_diffrn_reflns_theta_min 3.542
_diffrn_source 'Rotating-anode X-ray tube'
_diffrn_source_type 'Rigaku (Mo) X-ray Source'
_exptl_absorpt_coefficient_mu 0.399
_exptl_absorpt_correction_T_max 1.00000
_exptl_absorpt_correction_T_min 0.79021
_exptl_absorpt_correction_type multi-scan
_exptl_absorpt_process_details
;
CrysAlisPro 1.171.39.33c (Rigaku Oxford Diffraction, 2017)
Empirical absorption correction using spherical harmonics,
 implemented in SCALE3 ABSPACK scaling algorithm.
;
_exptl_crystal_colour 'clear light red'
_exptl_crystal_colour_lustre clear
_exptl_crystal_colour_modifier light
_exptl_crystal_colour_primary red
_exptl_crystal_density_diffrn 1.165
_exptl_crystal_description block
_exptl_crystal_F_000 1308
_exptl_crystal_size_max 0.1
_exptl_crystal_size_mid 0.1
_exptl_crystal_size_min 0.1
_refine_diff_density_max 0.969
_refine_diff_density_min -0.278
_refine_diff_density_rms 0.048
_refine_ls_extinction_method none
_refine_ls_goodness_of_fit_ref 1.043
_refine_ls_hydrogen_treatment constr
_refine_ls_matrix_type full
_refine_ls_number_parameters 773
_refine_ls_number_reflns 13363
_refine_ls_number_restraints 0
_refine_ls_restrained_S_all 1.043
_refine_ls_R_factor_all 0.0516
_refine_ls_R_factor_gt 0.0388
_refine_ls_shift/su_max 0.001
_refine_ls_shift/su_mean 0.000
_refine_ls_structure_factor_coef Fsqd
_refine_ls_weighting_details 'w=1/[\s^2^(Fo^2^)+(0.0439P)^2^+1.1901P] where P=(Fo^2^+2Fc^2^)/3'
_refine_ls_weighting_scheme calc
_refine_ls_wR_factor_gt 0.0943
_refine_ls_wR_factor_ref 0.0990
_reflns_Friedel_coverage 0.000
_reflns_number_gt 10777
_reflns_number_total 13363
_reflns_threshold_expression 'I > 2\s(I)'
_cod_data_source_file c9cc02960e2.cif
_cod_data_source_block 7
_cod_database_code 7123879
_shelx_shelxl_version_number 2017/1
_chemical_oxdiff_formula 'Cr C H P N'
_shelx_space_group_comment
;
The symmetry employed for this shelxl refinement is uniquely defined
by the following loop, which should always be used as a source of
symmetry information in preference to the above space-group names.
They are only intended as comments.
;
_reflns_odcompleteness_completeness 94.97
_reflns_odcompleteness_iscentric 1
_reflns_odcompleteness_theta 27.42
_olex2_refinement_description
;
1. Fixed Uiso
 At 1.2 times of:
  All C(H) groups, All C(H,H) groups
 At 1.5 times of:
  All C(H,H,H) groups
2.a Secondary CH2 refined with riding coordinates:
 C7(H7a,H7b), C13(H13a,H13b), C15(H15a,H15b), C17(H17a,H17b), C19(H19a,H19b),
 C47(H47a,H47b), C53(H53a,H53b), C55(H55a,H55b), C57(H57a,H57b), C59(H59a,H59b)
2.b Aromatic/amide H refined with riding coordinates:
 C2(H2), C3(H3), C4(H4), C5(H5), C22(H22), C23(H23), C24(H24), C25(H25),
 C26(H26), C28(H28), C29(H29), C30(H30), C31(H31), C32(H32), C42(H42), C43(H43),
  C44(H44), C45(H45), C62(H62), C63(H63), C64(H64), C65(H65), C66(H66),
 C68(H68), C69(H69), C70(H70), C71(H71), C72(H72)
2.c Idealised Me refined as rotating group:
 C14(H14a,H14b,H14c), C16(H16a,H16b,H16c), C18(H18a,H18b,H18c), C20(H20a,H20b,
 H20c), C37(H37a,H37b,H37c), C38(H38a,H38b,H38c), C39(H39a,H39b,H39c), C40(H40a,
 H40b,H40c), C54(H54a,H54b,H54c), C56(H56a,H56b,H56c), C58(H58a,H58b,H58c),
 C60(H60a,H60b,H60c), C77(H77a,H77b,H77c), C78(H78a,H78b,H78c), C79(H79a,H79b,
 H79c), C80(H80a,H80b,H80c)
;
_olex2_submission_special_instructions 'No special instructions were received'
_oxdiff_exptl_absorpt_empirical_details
;
Empirical correction (ABSPACK) includes:
- Absorption correction using spherical harmonics
- Frame scaling
;
_oxdiff_exptl_absorpt_empirical_full_max 2.126
_oxdiff_exptl_absorpt_empirical_full_min 0.645

loop_
_space_group_symop_operation_xyz
'x, y, z'
'-x, -y, -z'

loop_
_atom_site_label
_atom_site_type_symbol
_atom_site_fract_x
_atom_site_fract_y
_atom_site_fract_z
_atom_site_U_iso_or_equiv
_atom_site_adp_type
_atom_site_occupancy
_atom_site_site_symmetry_order
_atom_site_calc_flag
_atom_site_refinement_flags_posn
Cr1 Cr 0.43552(3) 0.82205(2) 0.86778(2) 0.01891(8) Uani 1 1 d .
P1 P 0.44404(6) 0.70523(3) 0.80602(2) 0.02170(11) Uani 1 1 d .
C1 C 0.5479(2) 0.71130(10) 0.73680(9) 0.0238(4) Uani 1 1 d .
C2 C 0.6601(2) 0.67325(11) 0.72349(10) 0.0286(4) Uani 1 1 d .
H2 H 0.688124 0.645965 0.751967 0.034 Uiso 1 1 calc R
C3 C 0.7310(3) 0.67528(12) 0.66852(11) 0.0346(5) Uani 1 1 d .
H3 H 0.806574 0.650067 0.660670 0.042 Uiso 1 1 calc R
C4 C 0.6884(3) 0.71499(12) 0.62571(10) 0.0345(5) Uani 1 1 d .
H4 H 0.734729 0.716339 0.588654 0.041 Uiso 1 1 calc R
C5 C 0.5765(3) 0.75292(11) 0.63792(9) 0.0296(4) Uani 1 1 d .
H5 H 0.548511 0.779373 0.608626 0.036 Uiso 1 1 calc R
C6 C 0.5048(2) 0.75231(10) 0.69315(9) 0.0241(4) Uani 1 1 d .
C7 C 0.3769(2) 0.79168(10) 0.70068(9) 0.0243(4) Uani 1 1 d .
H7A H 0.371993 0.817307 0.666173 0.029 Uiso 1 1 calc R
H7B H 0.279673 0.756304 0.692012 0.029 Uiso 1 1 calc R
C8 C 0.3879(2) 0.84407(10) 0.76668(9) 0.0213(4) Uani 1 1 d .
C9 C 0.2575(2) 0.85168(10) 0.79833(9) 0.0223(4) Uani 1 1 d .
C10 C 0.3111(2) 0.90889(10) 0.85698(9) 0.0236(4) Uani 1 1 d .
C11 C 0.4727(2) 0.93654(10) 0.86128(9) 0.0214(4) Uani 1 1 d .
C12 C 0.5203(2) 0.89679(10) 0.80489(9) 0.0208(4) Uani 1 1 d .
C13 C 0.6797(2) 0.91135(11) 0.78796(9) 0.0240(4) Uani 1 1 d .
H13A H 0.711096 0.866701 0.776479 0.029 Uiso 1 1 calc R
H13B H 0.752193 0.942198 0.826917 0.029 Uiso 1 1 calc R
C14 C 0.6869(3) 0.94646(13) 0.73024(11) 0.0350(5) Uani 1 1 d .
H14A H 0.618355 0.915308 0.691034 0.053 Uiso 1 1 calc GR
H14B H 0.790680 0.955462 0.721902 0.053 Uiso 1 1 calc GR
H14C H 0.656087 0.990757 0.741351 0.053 Uiso 1 1 calc GR
C15 C 0.5735(3) 1.00007(11) 0.91343(9) 0.0292(4) Uani 1 1 d .
H15A H 0.671258 0.989100 0.927597 0.035 Uiso 1 1 calc R
H15B H 0.523923 1.008500 0.951939 0.035 Uiso 1 1 calc R
C16 C 0.6053(3) 1.06775(12) 0.88956(12) 0.0457(6) Uani 1 1 d .
H16A H 0.661249 1.061081 0.853532 0.069 Uiso 1 1 calc GR
H16B H 0.665634 1.106599 0.925623 0.069 Uiso 1 1 calc GR
H16C H 0.509053 1.078426 0.874420 0.069 Uiso 1 1 calc GR
C17 C 0.0920(2) 0.81251(11) 0.77030(10) 0.0286(4) Uani 1 1 d .
H17A H 0.033457 0.813969 0.806138 0.034 Uiso 1 1 calc R
H17B H 0.087431 0.762886 0.749867 0.034 Uiso 1 1 calc R
C18 C 0.0200(3) 0.84584(13) 0.71850(12) 0.0395(5) Uani 1 1 d .
H18A H 0.069653 0.839034 0.680448 0.059 Uiso 1 1 calc GR
H18B H 0.033356 0.896008 0.737501 0.059 Uiso 1 1 calc GR
H18C H -0.088343 0.823452 0.704939 0.059 Uiso 1 1 calc GR
C19 C 0.2117(3) 0.93802(12) 0.90356(11) 0.0332(5) Uani 1 1 d .
H19A H 0.269830 0.952189 0.948830 0.040 Uiso 1 1 calc R
H19B H 0.121904 0.900353 0.901430 0.040 Uiso 1 1 calc R
C20 C 0.1573(4) 1.00166(15) 0.88781(16) 0.0575(8) Uani 1 1 d .
H20A H 0.101978 0.988530 0.842665 0.086 Uiso 1 1 calc GR
H20B H 0.245166 1.040567 0.893186 0.086 Uiso 1 1 calc GR
H20C H 0.090350 1.016029 0.917652 0.086 Uiso 1 1 calc GR
C21 C 0.2601(2) 0.64333(10) 0.76145(10) 0.0258(4) Uani 1 1 d .
C22 C 0.2389(3) 0.60452(11) 0.69528(10) 0.0329(5) Uani 1 1 d .
H22 H 0.319221 0.610557 0.671651 0.039 Uiso 1 1 calc R
C23 C 0.0987(3) 0.55692(13) 0.66443(12) 0.0423(6) Uani 1 1 d .
H23 H 0.085594 0.532082 0.620013 0.051 Uiso 1 1 calc R
C24 C -0.0213(3) 0.54591(13) 0.69863(13) 0.0424(6) Uani 1 1 d .
H24 H -0.113790 0.512967 0.677922 0.051 Uiso 1 1 calc R
C25 C -0.0025(3) 0.58438(12) 0.76398(13) 0.0407(6) Uani 1 1 d .
H25 H -0.083059 0.577592 0.787360 0.049 Uiso 1 1 calc R
C26 C 0.1362(2) 0.63321(12) 0.79503(11) 0.0329(5) Uani 1 1 d .
H26 H 0.146708 0.659516 0.838791 0.039 Uiso 1 1 calc R
C27 C 0.5347(2) 0.65193(10) 0.85381(9) 0.0257(4) Uani 1 1 d .
C28 C 0.6926(3) 0.67172(12) 0.87887(11) 0.0329(5) Uani 1 1 d .
H28 H 0.753922 0.710125 0.868363 0.039 Uiso 1 1 calc R
C29 C 0.7601(3) 0.63503(13) 0.91929(12) 0.0406(6) Uani 1 1 d .
H29 H 0.866549 0.647805 0.934268 0.049 Uiso 1 1 calc R
C30 C 0.6708(3) 0.57998(13) 0.93738(12) 0.0428(6) Uani 1 1 d .
H30 H 0.716175 0.555825 0.965014 0.051 Uiso 1 1 calc R
C31 C 0.5141(3) 0.56082(13) 0.91435(12) 0.0452(6) Uani 1 1 d .
H31 H 0.452927 0.524272 0.927395 0.054 Uiso 1 1 calc R
C32 C 0.4457(3) 0.59543(12) 0.87177(11) 0.0352(5) Uani 1 1 d .
H32 H 0.339853 0.580745 0.855208 0.042 Uiso 1 1 calc R
C33 C 0.6343(2) 0.82861(10) 0.93213(9) 0.0234(4) Uani 1 1 d .
C34 C 0.6025(2) 0.80043(10) 0.98361(9) 0.0248(4) Uani 1 1 d .
C35 C 0.4370(2) 0.77557(10) 0.98662(9) 0.0249(4) Uani 1 1 d .
C36 C 0.3315(2) 0.78448(10) 0.93839(9) 0.0239(4) Uani 1 1 d .
C37 C 0.7988(2) 0.85729(13) 0.92439(11) 0.0335(5) Uani 1 1 d .
H37A H 0.808146 0.841726 0.878595 0.050 Uiso 1 1 calc GR
H37B H 0.868572 0.839791 0.951857 0.050 Uiso 1 1 calc GR
H37C H 0.823770 0.908536 0.937829 0.050 Uiso 1 1 calc GR
C38 C 0.7223(3) 0.79271(13) 1.03835(11) 0.0373(5) Uani 1 1 d .
H38A H 0.710515 0.743111 1.037378 0.056 Uiso 1 1 calc GR
H38B H 0.708006 0.818238 1.080894 0.056 Uiso 1 1 calc GR
H38C H 0.824113 0.811919 1.031383 0.056 Uiso 1 1 calc GR
C39 C 0.3973(3) 0.74360(13) 1.04340(11) 0.0366(5) Uani 1 1 d .
H39A H 0.287632 0.734629 1.041896 0.055 Uiso 1 1 calc GR
H39B H 0.449797 0.776333 1.085104 0.055 Uiso 1 1 calc GR
H39C H 0.429247 0.699541 1.039231 0.055 Uiso 1 1 calc GR
C40 C 0.1603(2) 0.76793(12) 0.94146(11) 0.0331(5) Uani 1 1 d .
H40A H 0.140038 0.804724 0.975216 0.050 Uiso 1 1 calc GR
H40B H 0.131604 0.722799 0.952087 0.050 Uiso 1 1 calc GR
H40C H 0.101116 0.765821 0.899031 0.050 Uiso 1 1 calc GR
Cr2 Cr 0.61715(3) 0.25812(2) 0.59447(2) 0.01901(8) Uani 1 1 d .
P2 P 0.55032(6) 0.20294(3) 0.68338(2) 0.01995(11) Uani 1 1 d .
C41 C 0.4925(2) 0.26691(10) 0.74768(9) 0.0217(4) Uani 1 1 d .
C42 C 0.3551(2) 0.24711(11) 0.77087(9) 0.0253(4) Uani 1 1 d .
H42 H 0.291193 0.201725 0.752466 0.030 Uiso 1 1 calc R
C43 C 0.3130(2) 0.29425(12) 0.82096(10) 0.0307(5) Uani 1 1 d .
H43 H 0.220789 0.280697 0.835562 0.037 Uiso 1 1 calc R
C44 C 0.4079(3) 0.36094(12) 0.84883(10) 0.0337(5) Uani 1 1 d .
H44 H 0.381796 0.392140 0.883392 0.040 Uiso 1 1 calc R
C45 C 0.5433(3) 0.38189(12) 0.82538(10) 0.0310(5) Uani 1 1 d .
H45 H 0.606205 0.427416 0.844319 0.037 Uiso 1 1 calc R
C46 C 0.5868(2) 0.33642(11) 0.77437(9) 0.0241(4) Uani 1 1 d .
C47 C 0.7384(2) 0.36234(11) 0.75241(9) 0.0256(4) Uani 1 1 d .
H47A H 0.779635 0.412176 0.775910 0.031 Uiso 1 1 calc R
H47B H 0.810952 0.336055 0.767027 0.031 Uiso 1 1 calc R
C48 C 0.7345(2) 0.35609(10) 0.67877(9) 0.0216(4) Uani 1 1 d .
C49 C 0.6279(2) 0.37710(10) 0.63482(10) 0.0227(4) Uani 1 1 d .
C50 C 0.6757(2) 0.36683(10) 0.57179(10) 0.0244(4) Uani 1 1 d .
C51 C 0.8123(2) 0.34013(10) 0.57701(10) 0.0253(4) Uani 1 1 d .
C52 C 0.8502(2) 0.33450(10) 0.64353(10) 0.0238(4) Uani 1 1 d .
C53 C 0.6041(3) 0.38753(12) 0.51175(11) 0.0336(5) Uani 1 1 d .
H53A H 0.493756 0.381123 0.510709 0.040 Uiso 1 1 calc R
H53B H 0.618451 0.355967 0.471622 0.040 Uiso 1 1 calc R
C54 C 0.6735(3) 0.46448(14) 0.51195(14) 0.0509(7) Uani 1 1 d .
H54A H 0.628538 0.474167 0.471660 0.076 Uiso 1 1 calc GR
H54B H 0.783307 0.471625 0.514600 0.076 Uiso 1 1 calc GR
H54C H 0.652440 0.496174 0.549712 0.076 Uiso 1 1 calc GR
C55 C 0.9036(3) 0.32358(13) 0.52178(12) 0.0375(5) Uani 1 1 d .
H55A H 0.952410 0.285547 0.528680 0.045 Uiso 1 1 calc R
H55B H 0.831465 0.305581 0.479649 0.045 Uiso 1 1 calc R
C56 C 1.0250(3) 0.38410(16) 0.51598(15) 0.0547(7) Uani 1 1 d .
H56A H 1.071536 0.368784 0.478283 0.082 Uiso 1 1 calc GR
H56B H 1.102607 0.399867 0.555813 0.082 Uiso 1 1 calc GR
H56C H 0.979159 0.422733 0.510098 0.082 Uiso 1 1 calc GR
C57 C 0.4949(2) 0.40860(11) 0.65321(11) 0.0285(4) Uani 1 1 d .
H57A H 0.436737 0.379450 0.677496 0.034 Uiso 1 1 calc R
H57B H 0.426286 0.406930 0.612648 0.034 Uiso 1 1 calc R
C58 C 0.5460(3) 0.48578(12) 0.69574(13) 0.0416(6) Uani 1 1 d .
H58A H 0.599400 0.515465 0.671244 0.062 Uiso 1 1 calc GR
H58B H 0.613787 0.487943 0.736071 0.062 Uiso 1 1 calc GR
H58C H 0.456766 0.502359 0.706601 0.062 Uiso 1 1 calc GR
C59 C 0.9943(2) 0.31685(12) 0.67448(11) 0.0297(4) Uani 1 1 d .
H59A H 1.034811 0.288624 0.639864 0.036 Uiso 1 1 calc R
H59B H 0.968472 0.288420 0.705561 0.036 Uiso 1 1 calc R
C60 C 1.1175(2) 0.38385(13) 0.71088(12) 0.0391(5) Uani 1 1 d .
H60A H 1.144774 0.411616 0.680023 0.059 Uiso 1 1 calc GR
H60B H 1.207388 0.370817 0.730029 0.059 Uiso 1 1 calc GR
H60C H 1.078262 0.411512 0.745615 0.059 Uiso 1 1 calc GR
C61 C 0.7159(2) 0.18225(10) 0.73022(10) 0.0235(4) Uani 1 1 d .
C62 C 0.7647(2) 0.20812(12) 0.79914(10) 0.0300(4) Uani 1 1 d .
H62 H 0.712910 0.237777 0.823724 0.036 Uiso 1 1 calc R
C63 C 0.8906(3) 0.18958(13) 0.83103(11) 0.0382(5) Uani 1 1 d .
H63 H 0.923244 0.207403 0.876883 0.046 Uiso 1 1 calc R
C64 C 0.9671(3) 0.14541(13) 0.79574(13) 0.0408(6) Uani 1 1 d .
H64 H 1.051056 0.133146 0.817500 0.049 Uiso 1 1 calc R
C65 C 0.9187(3) 0.11894(13) 0.72718(13) 0.0401(6) Uani 1 1 d .
H65 H 0.970502 0.088951 0.702977 0.048 Uiso 1 1 calc R
C66 C 0.7936(3) 0.13711(12) 0.69484(11) 0.0321(5) Uani 1 1 d .
H66 H 0.761308 0.118917 0.649009 0.039 Uiso 1 1 calc R
C67 C 0.4005(2) 0.12039(10) 0.67006(9) 0.0222(4) Uani 1 1 d .
C68 C 0.4103(2) 0.07372(11) 0.71079(11) 0.0310(5) Uani 1 1 d .
H68 H 0.495714 0.083884 0.744783 0.037 Uiso 1 1 calc R
C69 C 0.2947(3) 0.01238(12) 0.70140(12) 0.0357(5) Uani 1 1 d .
H69 H 0.302739 -0.018068 0.729171 0.043 Uiso 1 1 calc R
C70 C 0.1676(3) -0.00361(11) 0.65091(11) 0.0333(5) Uani 1 1 d .
H70 H 0.090452 -0.044988 0.644195 0.040 Uiso 1 1 calc R
C71 C 0.1563(3) 0.04231(12) 0.61056(11) 0.0352(5) Uani 1 1 d .
H71 H 0.070649 0.031705 0.576579 0.042 Uiso 1 1 calc R
C72 C 0.2706(2) 0.10407(12) 0.61987(10) 0.0304(5) Uani 1 1 d .
H72 H 0.260563 0.134761 0.592494 0.036 Uiso 1 1 calc R
C73 C 0.4005(2) 0.22072(10) 0.53743(9) 0.0224(4) Uani 1 1 d .
C74 C 0.3852(2) 0.15704(11) 0.49340(9) 0.0249(4) Uani 1 1 d .
C75 C 0.5263(2) 0.12892(11) 0.49105(9) 0.0271(4) Uani 1 1 d .
C76 C 0.6566(2) 0.16927(11) 0.53414(10) 0.0256(4) Uani 1 1 d .
C77 C 0.8089(3) 0.14612(12) 0.53180(12) 0.0357(5) Uani 1 1 d .
H77A H 0.843961 0.151877 0.491495 0.054 Uiso 1 1 calc GR
H77B H 0.792942 0.096895 0.532843 0.054 Uiso 1 1 calc GR
H77C H 0.885186 0.175055 0.569597 0.054 Uiso 1 1 calc GR
C78 C 0.5209(3) 0.05937(13) 0.44137(11) 0.0436(6) Uani 1 1 d .
H78A H 0.532833 0.068400 0.398858 0.065 Uiso 1 1 calc GR
H78B H 0.423321 0.026508 0.436920 0.065 Uiso 1 1 calc GR
H78C H 0.603140 0.039190 0.456908 0.065 Uiso 1 1 calc GR
C79 C 0.2335(3) 0.11173(13) 0.44949(11) 0.0376(5) Uani 1 1 d .
H79A H 0.210998 0.065786 0.459024 0.056 Uiso 1 1 calc GR
H79B H 0.242119 0.105799 0.403437 0.056 Uiso 1 1 calc GR
H79C H 0.151563 0.135021 0.458319 0.056 Uiso 1 1 calc GR
C80 C 0.2655(2) 0.25409(11) 0.54764(11) 0.0297(4) Uani 1 1 d .
H80A H 0.255267 0.262113 0.593633 0.045 Uiso 1 1 calc GR
H80B H 0.172489 0.222602 0.520196 0.045 Uiso 1 1 calc GR
H80C H 0.282999 0.298792 0.535574 0.045 Uiso 1 1 calc GR

loop_
_atom_site_aniso_label
_atom_site_aniso_U_11
_atom_site_aniso_U_22
_atom_site_aniso_U_33
_atom_site_aniso_U_23
_atom_site_aniso_U_13
_atom_site_aniso_U_12
Cr1 0.01562(15) 0.02119(16) 0.02028(15) 0.00840(11) 0.00202(11) 0.00261(12)
P1 0.0204(3) 0.0204(2) 0.0245(2) 0.00862(19) 0.00247(19) 0.0034(2)
C1 0.0220(10) 0.0202(9) 0.0248(9) 0.0033(7) 0.0028(8) -0.0009(8)
C2 0.0285(11) 0.0240(10) 0.0318(10) 0.0051(8) 0.0055(9) 0.0048(9)
C3 0.0324(12) 0.0318(12) 0.0375(12) 0.0019(9) 0.0116(9) 0.0070(10)
C4 0.0362(13) 0.0358(12) 0.0263(10) 0.0012(9) 0.0119(9) 0.0003(10)
C5 0.0362(12) 0.0263(10) 0.0217(9) 0.0050(8) 0.0032(8) -0.0009(9)
C6 0.0246(10) 0.0201(9) 0.0221(9) 0.0019(7) 0.0013(8) -0.0011(8)
C7 0.0272(11) 0.0226(10) 0.0210(9) 0.0066(7) -0.0006(8) 0.0035(8)
C8 0.0229(10) 0.0203(9) 0.0212(9) 0.0088(7) 0.0009(7) 0.0042(8)
C9 0.0192(10) 0.0230(10) 0.0266(9) 0.0113(8) 0.0026(8) 0.0045(8)
C10 0.0225(10) 0.0246(10) 0.0262(9) 0.0102(8) 0.0043(8) 0.0070(8)
C11 0.0216(10) 0.0210(9) 0.0217(9) 0.0090(7) 0.0026(7) 0.0027(8)
C12 0.0212(10) 0.0209(9) 0.0214(9) 0.0099(7) 0.0025(7) 0.0031(8)
C13 0.0217(10) 0.0249(10) 0.0253(9) 0.0083(8) 0.0045(8) 0.0028(8)
C14 0.0343(12) 0.0394(13) 0.0376(12) 0.0194(10) 0.0145(10) 0.0071(10)
C15 0.0313(11) 0.0282(11) 0.0226(10) 0.0023(8) 0.0030(8) 0.0003(9)
C16 0.0554(16) 0.0261(12) 0.0443(13) 0.0016(10) 0.0040(12) -0.0046(11)
C17 0.0213(10) 0.0278(10) 0.0357(11) 0.0121(9) 0.0005(8) 0.0021(9)
C18 0.0257(12) 0.0337(12) 0.0525(14) 0.0138(10) -0.0116(10) 0.0014(10)
C19 0.0269(11) 0.0387(12) 0.0339(11) 0.0050(9) 0.0090(9) 0.0097(10)
C20 0.0609(18) 0.0436(15) 0.082(2) 0.0155(14) 0.0341(16) 0.0301(14)
C21 0.0245(10) 0.0197(10) 0.0330(10) 0.0102(8) -0.0002(8) 0.0040(8)
C22 0.0326(12) 0.0272(11) 0.0339(11) 0.0064(9) 0.0006(9) 0.0011(9)
C23 0.0430(14) 0.0310(12) 0.0416(13) 0.0034(10) -0.0063(11) -0.0009(11)
C24 0.0288(13) 0.0295(12) 0.0593(15) 0.0097(11) -0.0084(11) -0.0020(10)
C25 0.0249(12) 0.0337(12) 0.0635(16) 0.0170(11) 0.0069(11) 0.0024(10)
C26 0.0270(11) 0.0291(11) 0.0403(12) 0.0084(9) 0.0034(9) 0.0036(9)
C27 0.0302(11) 0.0226(10) 0.0251(10) 0.0067(8) 0.0037(8) 0.0086(9)
C28 0.0289(12) 0.0303(11) 0.0386(11) 0.0121(9) 0.0009(9) 0.0050(9)
C29 0.0328(13) 0.0408(13) 0.0476(13) 0.0122(11) -0.0040(10) 0.0134(11)
C30 0.0522(16) 0.0350(13) 0.0446(13) 0.0167(10) -0.0033(11) 0.0187(12)
C31 0.0507(16) 0.0346(13) 0.0536(15) 0.0255(11) 0.0029(12) 0.0064(12)
C32 0.0327(12) 0.0295(11) 0.0433(12) 0.0168(9) -0.0002(10) 0.0038(10)
C33 0.0184(10) 0.0243(10) 0.0256(9) 0.0071(8) 0.0000(8) 0.0029(8)
C34 0.0263(11) 0.0248(10) 0.0220(9) 0.0053(8) 0.0003(8) 0.0066(9)
C35 0.0301(11) 0.0234(10) 0.0235(9) 0.0075(8) 0.0097(8) 0.0070(9)
C36 0.0240(10) 0.0240(10) 0.0257(9) 0.0081(8) 0.0087(8) 0.0058(8)
C37 0.0197(11) 0.0424(13) 0.0406(12) 0.0212(10) 0.0015(9) 0.0036(10)
C38 0.0354(13) 0.0468(14) 0.0325(11) 0.0182(10) -0.0001(9) 0.0115(11)
C39 0.0419(13) 0.0420(13) 0.0333(11) 0.0204(10) 0.0127(10) 0.0110(11)
C40 0.0251(11) 0.0375(12) 0.0375(12) 0.0127(10) 0.0101(9) 0.0029(10)
Cr2 0.01512(15) 0.01944(15) 0.02426(15) 0.00706(12) 0.00632(12) 0.00479(12)
P2 0.0177(2) 0.0199(2) 0.0233(2) 0.00700(18) 0.00534(18) 0.00414(19)
C41 0.0197(10) 0.0247(10) 0.0224(9) 0.0083(7) 0.0040(7) 0.0063(8)
C42 0.0236(10) 0.0265(10) 0.0286(10) 0.0102(8) 0.0079(8) 0.0070(8)
C43 0.0288(11) 0.0378(12) 0.0336(11) 0.0158(9) 0.0144(9) 0.0135(10)
C44 0.0403(13) 0.0361(12) 0.0285(10) 0.0052(9) 0.0141(9) 0.0160(10)
C45 0.0339(12) 0.0267(11) 0.0291(10) 0.0021(8) 0.0070(9) 0.0049(9)
C46 0.0204(10) 0.0273(10) 0.0250(9) 0.0073(8) 0.0036(8) 0.0057(8)
C47 0.0209(10) 0.0237(10) 0.0286(10) 0.0046(8) 0.0031(8) 0.0003(8)
C48 0.0171(9) 0.0181(9) 0.0293(10) 0.0072(7) 0.0053(8) 0.0019(8)
C49 0.0165(9) 0.0164(9) 0.0339(10) 0.0065(8) 0.0044(8) 0.0012(8)
C50 0.0199(10) 0.0207(10) 0.0326(10) 0.0094(8) 0.0045(8) 0.0024(8)
C51 0.0197(10) 0.0237(10) 0.0352(11) 0.0125(8) 0.0099(8) 0.0022(8)
C52 0.0158(9) 0.0227(10) 0.0349(10) 0.0106(8) 0.0069(8) 0.0043(8)
C53 0.0285(11) 0.0376(12) 0.0384(12) 0.0180(10) 0.0051(9) 0.0077(10)
C54 0.0530(16) 0.0441(15) 0.0657(17) 0.0349(13) 0.0085(13) 0.0128(13)
C55 0.0306(12) 0.0470(14) 0.0470(13) 0.0221(11) 0.0215(10) 0.0160(11)
C56 0.0503(17) 0.0559(17) 0.0704(18) 0.0267(14) 0.0332(14) 0.0149(14)
C57 0.0206(10) 0.0242(10) 0.0417(12) 0.0081(9) 0.0059(9) 0.0078(9)
C58 0.0345(13) 0.0273(12) 0.0609(15) 0.0013(11) 0.0120(11) 0.0116(10)
C59 0.0181(10) 0.0359(12) 0.0404(11) 0.0167(9) 0.0079(9) 0.0090(9)
C60 0.0203(11) 0.0497(14) 0.0484(13) 0.0213(11) -0.0002(10) 0.0053(10)
C61 0.0185(10) 0.0240(10) 0.0309(10) 0.0131(8) 0.0069(8) 0.0035(8)
C62 0.0268(11) 0.0352(12) 0.0304(10) 0.0127(9) 0.0060(9) 0.0076(9)
C63 0.0323(12) 0.0454(14) 0.0366(12) 0.0183(10) -0.0006(10) 0.0048(11)
C64 0.0224(11) 0.0466(14) 0.0596(15) 0.0298(12) 0.0021(10) 0.0084(11)
C65 0.0309(12) 0.0385(13) 0.0613(15) 0.0209(11) 0.0157(11) 0.0182(11)
C66 0.0314(12) 0.0311(11) 0.0379(11) 0.0122(9) 0.0102(9) 0.0104(10)
C67 0.0223(10) 0.0195(9) 0.0254(9) 0.0050(7) 0.0095(8) 0.0036(8)
C68 0.0274(11) 0.0271(11) 0.0392(11) 0.0141(9) 0.0022(9) 0.0047(9)
C69 0.0349(13) 0.0254(11) 0.0508(13) 0.0195(10) 0.0073(10) 0.0058(10)
C70 0.0315(12) 0.0233(10) 0.0424(12) 0.0058(9) 0.0121(10) 0.0000(9)
C71 0.0289(12) 0.0394(13) 0.0310(11) 0.0090(9) 0.0030(9) -0.0044(10)
C72 0.0302(11) 0.0353(12) 0.0252(10) 0.0129(9) 0.0063(8) 0.0002(9)
C73 0.0193(10) 0.0262(10) 0.0242(9) 0.0109(8) 0.0058(7) 0.0053(8)
C74 0.0262(11) 0.0286(10) 0.0206(9) 0.0100(8) 0.0060(8) 0.0029(9)
C75 0.0345(12) 0.0260(10) 0.0233(9) 0.0062(8) 0.0114(8) 0.0093(9)
C76 0.0268(11) 0.0268(10) 0.0299(10) 0.0108(8) 0.0156(8) 0.0111(9)
C77 0.0338(12) 0.0361(12) 0.0448(13) 0.0118(10) 0.0170(10) 0.0178(10)
C78 0.0540(16) 0.0398(14) 0.0344(12) -0.0014(10) 0.0046(11) 0.0193(12)
C79 0.0318(12) 0.0424(13) 0.0301(11) -0.0001(9) 0.0029(9) 0.0019(10)
C80 0.0202(10) 0.0308(11) 0.0386(11) 0.0089(9) 0.0044(9) 0.0078(9)

loop_
_atom_type_symbol
_atom_type_description
_atom_type_scat_dispersion_real
_atom_type_scat_dispersion_imag
_atom_type_scat_source
C C 0.0033 0.0016 'International Tables Vol C Tables 4.2.6.8 and 6.1.1.4'
H H 0.0000 0.0000 'International Tables Vol C Tables 4.2.6.8 and 6.1.1.4'
Cr Cr 0.3209 0.6236 'International Tables Vol C Tables 4.2.6.8 and 6.1.1.4'
P P 0.1023 0.0942 'International Tables Vol C Tables 4.2.6.8 and 6.1.1.4'

loop_
_geom_angle_atom_site_label_1
_geom_angle_atom_site_label_2
_geom_angle_atom_site_label_3
_geom_angle
C8 Cr1 P1 84.85(5)
C8 Cr1 C9 37.06(7)
C8 Cr1 C10 61.41(7)
C8 Cr1 C11 61.26(7)
C8 Cr1 C12 36.61(7)
C9 Cr1 P1 102.48(5)
C9 Cr1 C12 61.57(7)
C10 Cr1 P1 139.13(5)
C10 Cr1 C9 36.65(7)
C10 Cr1 C12 61.55(7)
C11 Cr1 P1 141.85(5)
C11 Cr1 C9 61.37(7)
C11 Cr1 C10 36.82(7)
C11 Cr1 C12 36.88(7)
C12 Cr1 P1 105.13(5)
C33 Cr1 P1 90.73(6)
C33 Cr1 C8 133.60(8)
C33 Cr1 C9 161.21(8)
C33 Cr1 C10 128.85(8)
C33 Cr1 C11 100.05(7)
C33 Cr1 C12 102.32(7)
C36 Cr1 P1 93.77(6)
C36 Cr1 C8 143.30(8)
C36 Cr1 C9 109.01(7)
C36 Cr1 C10 100.11(7)
C36 Cr1 C11 123.68(7)
C36 Cr1 C12 160.18(7)
C36 Cr1 C33 83.02(8)
C1 P1 Cr1 110.80(6)
C1 P1 C21 100.88(9)
C21 P1 Cr1 117.78(6)
C27 P1 Cr1 116.01(6)
C27 P1 C1 106.66(9)
C27 P1 C21 103.13(9)
C2 C1 P1 122.23(15)
C2 C1 C6 119.18(18)
C6 C1 P1 118.46(15)
C1 C2 H2 119.3
C3 C2 C1 121.36(19)
C3 C2 H2 119.3
C2 C3 H3 120.3
C4 C3 C2 119.5(2)
C4 C3 H3 120.3
C3 C4 H4 120.0
C3 C4 C5 120.0(2)
C5 C4 H4 120.0
C4 C5 H5 119.2
C4 C5 C6 121.55(19)
C6 C5 H5 119.2
C1 C6 C7 123.24(17)
C5 C6 C1 118.41(18)
C5 C6 C7 118.22(17)
C6 C7 H7A 107.9
C6 C7 H7B 107.9
H7A C7 H7B 107.2
C8 C7 C6 117.80(15)
C8 C7 H7A 107.9
C8 C7 H7B 107.9
C7 C8 Cr1 125.44(12)
C9 C8 Cr1 71.97(10)
C9 C8 C7 123.68(17)
C12 C8 Cr1 72.35(10)
C12 C8 C7 127.43(18)
C12 C8 C9 108.72(16)
C8 C9 Cr1 70.98(10)
C8 C9 C17 126.03(17)
C10 C9 Cr1 71.46(10)
C10 C9 C8 107.41(17)
C10 C9 C17 126.17(17)
C17 C9 Cr1 128.41(13)
C9 C10 Cr1 71.88(10)
C9 C10 C11 108.13(16)
C9 C10 C19 125.58(18)
C11 C10 Cr1 71.39(10)
C11 C10 C19 126.17(18)
C19 C10 Cr1 125.55(13)
C10 C11 Cr1 71.80(11)
C10 C11 C12 108.43(16)
C10 C11 C15 125.79(18)
C12 C11 Cr1 72.13(10)
C12 C11 C15 125.64(18)
C15 C11 Cr1 125.28(13)
C8 C12 Cr1 71.04(10)
C8 C12 C11 107.29(16)
C8 C12 C13 126.84(17)
C11 C12 Cr1 71.00(10)
C11 C12 C13 125.79(17)
C13 C12 Cr1 125.66(12)
C12 C13 H13A 109.1
C12 C13 H13B 109.1
C12 C13 C14 112.56(16)
H13A C13 H13B 107.8
C14 C13 H13A 109.1
C14 C13 H13B 109.1
C13 C14 H14A 109.5
C13 C14 H14B 109.5
C13 C14 H14C 109.5
H14A C14 H14B 109.5
H14A C14 H14C 109.5
H14B C14 H14C 109.5
C11 C15 H15A 108.8
C11 C15 H15B 108.8
C11 C15 C16 113.60(17)
H15A C15 H15B 107.7
C16 C15 H15A 108.8
C16 C15 H15B 108.8
C15 C16 H16A 109.5
C15 C16 H16B 109.5
C15 C16 H16C 109.5
H16A C16 H16B 109.5
H16A C16 H16C 109.5
H16B C16 H16C 109.5
C9 C17 H17A 109.5
C9 C17 H17B 109.5
C9 C17 C18 110.94(18)
H17A C17 H17B 108.0
C18 C17 H17A 109.5
C18 C17 H17B 109.5
C17 C18 H18A 109.5
C17 C18 H18B 109.5
C17 C18 H18C 109.5
H18A C18 H18B 109.5
H18A C18 H18C 109.5
H18B C18 H18C 109.5
C10 C19 H19A 108.8
C10 C19 H19B 108.8
C10 C19 C20 113.60(19)
H19A C19 H19B 107.7
C20 C19 H19A 108.8
C20 C19 H19B 108.8
C19 C20 H20A 109.5
C19 C20 H20B 109.5
C19 C20 H20C 109.5
H20A C20 H20B 109.5
H20A C20 H20C 109.5
H20B C20 H20C 109.5
C22 C21 P1 122.73(17)
C22 C21 C26 118.0(2)
C26 C21 P1 119.23(16)
C21 C22 H22 119.8
C23 C22 C21 120.5(2)
C23 C22 H22 119.8
C22 C23 H23 119.5
C24 C23 C22 121.0(2)
C24 C23 H23 119.5
C23 C24 H24 120.4
C23 C24 C25 119.2(2)
C25 C24 H24 120.4
C24 C25 H25 119.8
C24 C25 C26 120.4(2)
C26 C25 H25 119.8
C21 C26 H26 119.5
C25 C26 C21 120.9(2)
C25 C26 H26 119.5
C28 C27 P1 120.51(16)
C28 C27 C32 118.17(18)
C32 C27 P1 120.98(16)
C27 C28 H28 119.6
C29 C28 C27 120.9(2)
C29 C28 H28 119.6
C28 C29 H29 119.8
C30 C29 C28 120.4(2)
C30 C29 H29 119.8
C29 C30 H30 120.3
C29 C30 C31 119.4(2)
C31 C30 H30 120.3
C30 C31 H31 119.6
C30 C31 C32 120.7(2)
C32 C31 H31 119.6
C27 C32 H32 119.9
C31 C32 C27 120.3(2)
C31 C32 H32 119.9
C34 C33 Cr1 111.22(14)
C34 C33 C37 121.93(17)
C37 C33 Cr1 126.79(14)
C33 C34 C35 116.96(17)
C33 C34 C38 125.31(19)
C35 C34 C38 117.73(17)
C34 C35 C39 118.38(17)
C36 C35 C34 117.07(17)
C36 C35 C39 124.54(19)
C35 C36 Cr1 111.25(14)
C35 C36 C40 120.78(18)
C40 C36 Cr1 127.96(14)
C33 C37 H37A 109.5
C33 C37 H37B 109.5
C33 C37 H37C 109.5
H37A C37 H37B 109.5
H37A C37 H37C 109.5
H37B C37 H37C 109.5
C34 C38 H38A 109.5
C34 C38 H38B 109.5
C34 C38 H38C 109.5
H38A C38 H38B 109.5
H38A C38 H38C 109.5
H38B C38 H38C 109.5
C35 C39 H39A 109.5
C35 C39 H39B 109.5
C35 C39 H39C 109.5
H39A C39 H39B 109.5
H39A C39 H39C 109.5
H39B C39 H39C 109.5
C36 C40 H40A 109.5
C36 C40 H40B 109.5
C36 C40 H40C 109.5
H40A C40 H40B 109.5
H40A C40 H40C 109.5
H40B C40 H40C 109.5
C48 Cr2 P2 84.70(5)
C48 Cr2 C49 36.35(6)
C48 Cr2 C50 60.67(7)
C48 Cr2 C52 36.69(7)
C49 Cr2 P2 105.19(5)
C50 Cr2 P2 141.32(5)
C50 Cr2 C49 36.34(7)
C50 Cr2 C52 60.83(7)
C51 Cr2 P2 138.55(5)
C51 Cr2 C48 61.09(7)
C51 Cr2 C49 61.11(7)
C51 Cr2 C50 36.74(7)
C51 Cr2 C52 36.49(7)
C52 Cr2 P2 102.06(5)
C52 Cr2 C49 60.92(7)
C73 Cr2 P2 94.13(5)
C73 Cr2 C48 134.58(7)
C73 Cr2 C49 102.47(7)
C73 Cr2 C50 98.41(7)
C73 Cr2 C51 126.19(7)
C73 Cr2 C52 159.23(7)
C73 Cr2 C76 82.53(8)
C76 Cr2 P2 96.33(6)
C76 Cr2 C48 142.83(7)
C76 Cr2 C49 157.37(8)
C76 Cr2 C50 121.45(7)
C76 Cr2 C51 97.95(8)
C76 Cr2 C52 108.16(8)
C41 P2 Cr2 109.76(6)
C61 P2 Cr2 113.24(6)
C61 P2 C41 102.68(9)
C67 P2 Cr2 123.82(6)
C67 P2 C41 103.47(9)
C67 P2 C61 101.53(9)
C42 C41 P2 120.50(15)
C42 C41 C46 119.31(17)
C46 C41 P2 120.20(14)
C41 C42 H42 119.5
C43 C42 C41 120.9(2)
C43 C42 H42 119.5
C42 C43 H43 120.1
C44 C43 C42 119.7(2)
C44 C43 H43 120.1
C43 C44 H44 120.0
C43 C44 C45 119.99(19)
C45 C44 H44 120.0
C44 C45 H45 119.2
C46 C45 C44 121.5(2)
C46 C45 H45 119.2
C41 C46 C47 122.85(17)
C45 C46 C41 118.43(19)
C45 C46 C47 118.63(18)
C46 C47 H47A 107.9
C46 C47 H47B 107.9
H47A C47 H47B 107.2
C48 C47 C46 117.71(16)
C48 C47 H47A 107.9
C48 C47 H47B 107.9
C47 C48 Cr2 126.12(13)
C49 C48 Cr2 72.76(11)
C49 C48 C47 126.90(17)
C49 C48 C52 108.57(16)
C52 C48 Cr2 71.98(11)
C52 C48 C47 124.24(17)
C48 C49 Cr2 70.89(10)
C48 C49 C50 107.38(16)
C48 C49 C57 125.94(17)
C50 C49 Cr2 71.11(10)
C50 C49 C57 126.59(17)
C57 C49 Cr2 126.08(13)
C49 C50 Cr2 72.55(11)
C49 C50 C51 108.48(16)
C49 C50 C53 125.77(17)
C51 C50 Cr2 71.16(11)
C51 C50 C53 125.49(18)
C53 C50 Cr2 126.76(14)
C50 C51 Cr2 72.10(11)
C50 C51 C55 125.78(18)
C52 C51 Cr2 72.34(11)
C52 C51 C50 107.86(17)
C52 C51 C55 126.32(18)
C55 C51 Cr2 122.99(14)
C48 C52 Cr2 71.33(11)
C48 C52 C59 125.14(17)
C51 C52 Cr2 71.17(11)
C51 C52 C48 107.68(16)
C51 C52 C59 126.87(17)
C59 C52 Cr2 127.86(14)
C50 C53 H53A 109.1
C50 C53 H53B 109.1
C50 C53 C54 112.68(19)
H53A C53 H53B 107.8
C54 C53 H53A 109.1
C54 C53 H53B 109.1
C53 C54 H54A 109.5
C53 C54 H54B 109.5
C53 C54 H54C 109.5
H54A C54 H54B 109.5
H54A C54 H54C 109.5
H54B C54 H54C 109.5
C51 C55 H55A 108.3
C51 C55 H55B 108.3
H55A C55 H55B 107.4
C56 C55 C51 116.1(2)
C56 C55 H55A 108.3
C56 C55 H55B 108.3
C55 C56 H56A 109.5
C55 C56 H56B 109.5
C55 C56 H56C 109.5
H56A C56 H56B 109.5
H56A C56 H56C 109.5
H56B C56 H56C 109.5
C49 C57 H57A 108.9
C49 C57 H57B 108.9
C49 C57 C58 113.44(17)
H57A C57 H57B 107.7
C58 C57 H57A 108.9
C58 C57 H57B 108.9
C57 C58 H58A 109.5
C57 C58 H58B 109.5
C57 C58 H58C 109.5
H58A C58 H58B 109.5
H58A C58 H58C 109.5
H58B C58 H58C 109.5
C52 C59 H59A 109.3
C52 C59 H59B 109.3
C52 C59 C60 111.54(17)
H59A C59 H59B 108.0
C60 C59 H59A 109.3
C60 C59 H59B 109.3
C59 C60 H60A 109.5
C59 C60 H60B 109.5
C59 C60 H60C 109.5
H60A C60 H60B 109.5
H60A C60 H60C 109.5
H60B C60 H60C 109.5
C62 C61 P2 123.52(15)
C66 C61 P2 117.62(15)
C66 C61 C62 118.84(18)
C61 C62 H62 120.0
C63 C62 C61 120.0(2)
C63 C62 H62 120.0
C62 C63 H63 119.6
C64 C63 C62 120.7(2)
C64 C63 H63 119.6
C63 C64 H64 120.2
C63 C64 C65 119.6(2)
C65 C64 H64 120.2
C64 C65 H65 119.9
C66 C65 C64 120.1(2)
C66 C65 H65 119.9
C61 C66 H66 119.7
C65 C66 C61 120.6(2)
C65 C66 H66 119.7
C68 C67 P2 121.42(15)
C72 C67 P2 120.32(15)
C72 C67 C68 118.22(19)
C67 C68 H68 119.5
C69 C68 C67 121.02(19)
C69 C68 H68 119.5
C68 C69 H69 119.9
C70 C69 C68 120.1(2)
C70 C69 H69 119.9
C69 C70 H70 120.3
C71 C70 C69 119.4(2)
C71 C70 H70 120.3
C70 C71 H71 119.5
C70 C71 C72 121.0(2)
C72 C71 H71 119.5
C67 C72 H72 119.9
C71 C72 C67 120.29(19)
C71 C72 H72 119.9
C74 C73 Cr2 112.17(14)
C74 C73 C80 122.51(18)
C80 C73 Cr2 124.92(14)
C73 C74 C75 116.66(18)
C73 C74 C79 124.60(18)
C75 C74 C79 118.67(18)
C74 C75 C78 120.11(19)
C76 C75 C74 116.43(17)
C76 C75 C78 123.45(19)
C75 C76 Cr2 112.01(14)
C75 C76 C77 119.47(18)
C77 C76 Cr2 128.50(15)
C76 C77 H77A 109.5
C76 C77 H77B 109.5
C76 C77 H77C 109.5
H77A C77 H77B 109.5
H77A C77 H77C 109.5
H77B C77 H77C 109.5
C75 C78 H78A 109.5
C75 C78 H78B 109.5
C75 C78 H78C 109.5
H78A C78 H78B 109.5
H78A C78 H78C 109.5
H78B C78 H78C 109.5
C74 C79 H79A 109.5
C74 C79 H79B 109.5
C74 C79 H79C 109.5
H79A C79 H79B 109.5
H79A C79 H79C 109.5
H79B C79 H79C 109.5
C73 C80 H80A 109.5
C73 C80 H80B 109.5
C73 C80 H80C 109.5
H80A C80 H80B 109.5
H80A C80 H80C 109.5
H80B C80 H80C 109.5

loop_
_geom_bond_atom_site_label_1
_geom_bond_atom_site_label_2
_geom_bond_distance
Cr1 P1 2.4061(6)
Cr1 C8 2.2548(17)
Cr1 C9 2.2679(18)
Cr1 C10 2.2624(18)
Cr1 C11 2.2570(18)
Cr1 C12 2.2719(18)
Cr1 C33 2.0511(18)
Cr1 C36 2.0437(19)
P1 C1 1.836(2)
P1 C21 1.836(2)
P1 C27 1.8340(19)
C1 C2 1.395(3)
C1 C6 1.413(3)
C2 H2 0.9300
C2 C3 1.391(3)
C3 H3 0.9300
C3 C4 1.380(3)
C4 H4 0.9300
C4 C5 1.387(3)
C5 H5 0.9300
C5 C6 1.396(3)
C6 C7 1.518(3)
C7 H7A 0.9700
C7 H7B 0.9700
C7 C8 1.510(3)
C8 C9 1.437(3)
C8 C12 1.422(3)
C9 C10 1.425(3)
C9 C17 1.502(3)
C10 C11 1.427(3)
C10 C19 1.506(3)
C11 C12 1.433(3)
C11 C15 1.505(3)
C12 C13 1.507(3)
C13 H13A 0.9700
C13 H13B 0.9700
C13 C14 1.521(3)
C14 H14A 0.9600
C14 H14B 0.9600
C14 H14C 0.9600
C15 H15A 0.9700
C15 H15B 0.9700
C15 C16 1.516(3)
C16 H16A 0.9600
C16 H16B 0.9600
C16 H16C 0.9600
C17 H17A 0.9700
C17 H17B 0.9700
C17 C18 1.525(3)
C18 H18A 0.9600
C18 H18B 0.9600
C18 H18C 0.9600
C19 H19A 0.9700
C19 H19B 0.9700
C19 C20 1.522(3)
C20 H20A 0.9600
C20 H20B 0.9600
C20 H20C 0.9600
C21 C22 1.394(3)
C21 C26 1.397(3)
C22 H22 0.9300
C22 C23 1.388(3)
C23 H23 0.9300
C23 C24 1.378(4)
C24 H24 0.9300
C24 C25 1.380(4)
C25 H25 0.9300
C25 C26 1.390(3)
C26 H26 0.9300
C27 C28 1.389(3)
C27 C32 1.390(3)
C28 H28 0.9300
C28 C29 1.385(3)
C29 H29 0.9300
C29 C30 1.371(4)
C30 H30 0.9300
C30 C31 1.372(4)
C31 H31 0.9300
C31 C32 1.389(3)
C32 H32 0.9300
C33 C34 1.354(3)
C33 C37 1.516(3)
C34 C35 1.483(3)
C34 C38 1.519(3)
C35 C36 1.356(3)
C35 C39 1.513(3)
C36 C40 1.519(3)
C37 H37A 0.9600
C37 H37B 0.9600
C37 H37C 0.9600
C38 H38A 0.9600
C38 H38B 0.9600
C38 H38C 0.9600
C39 H39A 0.9600
C39 H39B 0.9600
C39 H39C 0.9600
C40 H40A 0.9600
C40 H40B 0.9600
C40 H40C 0.9600
Cr2 P2 2.4360(5)
Cr2 C48 2.2700(19)
Cr2 C49 2.2944(18)
Cr2 C50 2.2756(19)
Cr2 C51 2.263(2)
Cr2 C52 2.278(2)
Cr2 C73 2.0427(19)
Cr2 C76 2.0483(19)
P2 C41 1.8377(19)
P2 C61 1.8367(19)
P2 C67 1.835(2)
C41 C42 1.400(3)
C41 C46 1.409(3)
C42 H42 0.9300
C42 C43 1.388(3)
C43 H43 0.9300
C43 C44 1.372(3)
C44 H44 0.9300
C44 C45 1.392(3)
C45 H45 0.9300
C45 C46 1.388(3)
C46 C47 1.522(3)
C47 H47A 0.9700
C47 H47B 0.9700
C47 C48 1.513(3)
C48 C49 1.424(3)
C48 C52 1.431(3)
C49 C50 1.425(3)
C49 C57 1.509(3)
C50 C51 1.430(3)
C50 C53 1.509(3)
C51 C52 1.422(3)
C51 C55 1.519(3)
C52 C59 1.508(3)
C53 H53A 0.9700
C53 H53B 0.9700
C53 C54 1.522(3)
C54 H54A 0.9600
C54 H54B 0.9600
C54 H54C 0.9600
C55 H55A 0.9700
C55 H55B 0.9700
C55 C56 1.486(4)
C56 H56A 0.9600
C56 H56B 0.9600
C56 H56C 0.9600
C57 H57A 0.9700
C57 H57B 0.9700
C57 C58 1.530(3)
C58 H58A 0.9600
C58 H58B 0.9600
C58 H58C 0.9600
C59 H59A 0.9700
C59 H59B 0.9700
C59 C60 1.517(3)
C60 H60A 0.9600
C60 H60B 0.9600
C60 H60C 0.9600
C61 C62 1.396(3)
C61 C66 1.388(3)
C62 H62 0.9300
C62 C63 1.390(3)
C63 H63 0.9300
C63 C64 1.368(3)
C64 H64 0.9300
C64 C65 1.390(3)
C65 H65 0.9300
C65 C66 1.384(3)
C66 H66 0.9300
C67 C68 1.394(3)
C67 C72 1.393(3)
C68 H68 0.9300
C68 C69 1.386(3)
C69 H69 0.9300
C69 C70 1.380(3)
C70 H70 0.9300
C70 C71 1.378(3)
C71 H71 0.9300
C71 C72 1.386(3)
C72 H72 0.9300
C73 C74 1.356(3)
C73 C80 1.509(3)
C74 C75 1.485(3)
C74 C79 1.523(3)
C75 C76 1.359(3)
C75 C78 1.517(3)
C76 C77 1.530(3)
C77 H77A 0.9600
C77 H77B 0.9600
C77 H77C 0.9600
C78 H78A 0.9600
C78 H78B 0.9600
C78 H78C 0.9600
C79 H79A 0.9600
C79 H79B 0.9600
C79 H79C 0.9600
C80 H80A 0.9600
C80 H80B 0.9600
C80 H80C 0.9600

loop_
_geom_torsion_atom_site_label_1
_geom_torsion_atom_site_label_2
_geom_torsion_atom_site_label_3
_geom_torsion_atom_site_label_4
_geom_torsion
Cr1 P1 C1 C2 133.79(15)
Cr1 P1 C1 C6 -50.47(16)
Cr1 P1 C21 C22 132.36(15)
Cr1 P1 C21 C26 -48.89(18)
Cr1 P1 C27 C28 -68.49(18)
Cr1 P1 C27 C32 104.72(17)
Cr1 C8 C9 C10 62.58(12)
Cr1 C8 C9 C17 -124.19(18)
Cr1 C8 C12 C11 -62.12(12)
Cr1 C8 C12 C13 120.86(18)
Cr1 C9 C10 C11 62.58(13)
Cr1 C9 C10 C19 -121.20(19)
Cr1 C9 C17 C18 -172.48(15)
Cr1 C10 C11 C12 63.24(12)
Cr1 C10 C11 C15 -120.82(18)
Cr1 C10 C19 C20 173.74(18)
Cr1 C11 C12 C8 62.15(12)
Cr1 C11 C12 C13 -120.79(18)
Cr1 C11 C15 C16 167.11(16)
Cr1 C12 C13 C14 163.82(14)
Cr1 C33 C34 C35 -3.9(2)
Cr1 C33 C34 C38 176.44(16)
P1 C1 C2 C3 176.17(16)
P1 C1 C6 C5 -175.67(15)
P1 C1 C6 C7 0.1(3)
P1 C21 C22 C23 178.22(17)
P1 C21 C26 C25 -177.00(16)
P1 C27 C28 C29 174.98(17)
P1 C27 C32 C31 -172.56(18)
C1 P1 C21 C22 11.70(18)
C1 P1 C21 C26 -169.55(16)
C1 P1 C27 C28 55.45(19)
C1 P1 C27 C32 -131.33(17)
C1 C2 C3 C4 -0.8(3)
C1 C6 C7 C8 55.4(3)
C2 C1 C6 C5 0.2(3)
C2 C1 C6 C7 175.92(18)
C2 C3 C4 C5 0.5(3)
C3 C4 C5 C6 0.2(3)
C4 C5 C6 C1 -0.5(3)
C4 C5 C6 C7 -176.47(19)
C5 C6 C7 C8 -128.84(19)
C6 C1 C2 C3 0.5(3)
C6 C7 C8 Cr1 -48.8(2)
C6 C7 C8 C9 -139.86(19)
C6 C7 C8 C12 45.5(3)
C7 C8 C9 Cr1 121.06(17)
C7 C8 C9 C10 -176.36(16)
C7 C8 C9 C17 -3.1(3)
C7 C8 C12 Cr1 -121.52(18)
C7 C8 C12 C11 176.36(17)
C7 C8 C12 C13 -0.7(3)
C8 C9 C10 Cr1 -62.26(12)
C8 C9 C10 C11 0.3(2)
C8 C9 C10 C19 176.54(18)
C8 C9 C17 C18 -78.9(2)
C8 C12 C13 C14 71.6(2)
C9 C8 C12 Cr1 63.20(12)
C9 C8 C12 C11 1.1(2)
C9 C8 C12 C13 -175.94(17)
C9 C10 C11 Cr1 -62.90(13)
C9 C10 C11 C12 0.3(2)
C9 C10 C11 C15 176.28(17)
C9 C10 C19 C20 -93.9(3)
C10 C9 C17 C18 93.1(2)
C10 C11 C12 Cr1 -63.03(13)
C10 C11 C12 C8 -0.9(2)
C10 C11 C12 C13 176.18(17)
C10 C11 C15 C16 -100.7(2)
C11 C10 C19 C20 81.7(3)
C11 C12 C13 C14 -104.8(2)
C12 C8 C9 Cr1 -63.45(12)
C12 C8 C9 C10 -0.9(2)
C12 C8 C9 C17 172.36(17)
C12 C11 C15 C16 74.6(3)
C15 C11 C12 Cr1 121.03(18)
C15 C11 C12 C8 -176.82(17)
C15 C11 C12 C13 0.2(3)
C17 C9 C10 Cr1 124.52(18)
C17 C9 C10 C11 -172.90(17)
C17 C9 C10 C19 3.3(3)
C19 C10 C11 Cr1 120.91(19)
C19 C10 C11 C12 -175.85(17)
C19 C10 C11 C15 0.1(3)
C21 P1 C1 C2 -100.70(17)
C21 P1 C1 C6 75.04(16)
C21 P1 C27 C28 161.24(17)
C21 P1 C27 C32 -25.54(19)
C21 C22 C23 C24 -1.2(3)
C22 C21 C26 C25 1.8(3)
C22 C23 C24 C25 1.8(4)
C23 C24 C25 C26 -0.5(3)
C24 C25 C26 C21 -1.3(3)
C26 C21 C22 C23 -0.5(3)
C27 P1 C1 C2 6.69(19)
C27 P1 C1 C6 -177.57(15)
C27 P1 C21 C22 -98.46(17)
C27 P1 C21 C26 80.29(17)
C27 C28 C29 C30 -2.5(4)
C28 C27 C32 C31 0.8(3)
C28 C29 C30 C31 0.9(4)
C29 C30 C31 C32 1.5(4)
C30 C31 C32 C27 -2.4(4)
C32 C27 C28 C29 1.6(3)
C33 C34 C35 C36 -1.3(3)
C33 C34 C35 C39 179.85(18)
C34 C35 C36 Cr1 5.8(2)
C34 C35 C36 C40 -173.50(18)
C37 C33 C34 C35 178.68(18)
C37 C33 C34 C38 -0.9(3)
C38 C34 C35 C36 178.34(18)
C38 C34 C35 C39 -0.5(3)
C39 C35 C36 Cr1 -175.40(16)
C39 C35 C36 C40 5.3(3)
Cr2 P2 C41 C42 130.26(14)
Cr2 P2 C41 C46 -50.03(16)
Cr2 P2 C61 C62 123.03(16)
Cr2 P2 C61 C66 -58.48(18)
Cr2 P2 C67 C68 150.17(14)
Cr2 P2 C67 C72 -31.98(18)
Cr2 C48 C49 C50 -62.13(13)
Cr2 C48 C49 C57 121.24(19)
Cr2 C48 C52 C51 62.28(14)
Cr2 C48 C52 C59 -123.67(19)
Cr2 C49 C50 C51 -62.49(14)
Cr2 C49 C50 C53 123.1(2)
Cr2 C49 C57 C58 164.30(15)
Cr2 C50 C51 C52 -63.95(14)
Cr2 C50 C51 C55 118.2(2)
Cr2 C50 C53 C54 -178.80(16)
Cr2 C51 C52 C48 -62.38(13)
Cr2 C51 C52 C59 123.7(2)
Cr2 C51 C55 C56 178.26(17)
Cr2 C52 C59 C60 -171.51(15)
Cr2 C73 C74 C75 -4.0(2)
Cr2 C73 C74 C79 172.94(16)
P2 C41 C42 C43 177.88(14)
P2 C41 C46 C45 -176.57(15)
P2 C41 C46 C47 -0.1(2)
P2 C61 C62 C63 179.54(17)
P2 C61 C66 C65 -179.54(17)
P2 C67 C68 C69 178.39(16)
P2 C67 C72 C71 -178.94(16)
C41 P2 C61 C62 4.8(2)
C41 P2 C61 C66 -176.75(16)
C41 P2 C67 C68 -84.46(17)
C41 P2 C67 C72 93.39(17)
C41 C42 C43 C44 -0.8(3)
C41 C46 C47 C48 55.0(3)
C42 C41 C46 C45 3.1(3)
C42 C41 C46 C47 179.62(17)
C42 C43 C44 C45 2.1(3)
C43 C44 C45 C46 -0.7(3)
C44 C45 C46 C41 -1.9(3)
C44 C45 C46 C47 -178.55(19)
C45 C46 C47 C48 -128.55(19)
C46 C41 C42 C43 -1.8(3)
C46 C47 C48 Cr2 -47.5(2)
C46 C47 C48 C49 47.6(3)
C46 C47 C48 C52 -139.45(19)
C47 C48 C49 Cr2 -122.60(19)
C47 C48 C49 C50 175.27(18)
C47 C48 C49 C57 -1.4(3)
C47 C48 C52 Cr2 121.90(18)
C47 C48 C52 C51 -175.83(18)
C47 C48 C52 C59 -1.8(3)
C48 C49 C50 Cr2 61.99(13)
C48 C49 C50 C51 -0.5(2)
C48 C49 C50 C53 -174.87(19)
C48 C49 C57 C58 72.7(3)
C48 C52 C59 C60 -78.6(2)
C49 C48 C52 Cr2 -64.02(13)
C49 C48 C52 C51 -1.7(2)
C49 C48 C52 C59 172.31(18)
C49 C50 C51 Cr2 63.38(13)
C49 C50 C51 C52 -0.6(2)
C49 C50 C51 C55 -178.42(19)
C49 C50 C53 C54 86.8(3)
C50 C49 C57 C58 -103.3(2)
C50 C51 C52 Cr2 63.80(14)
C50 C51 C52 C48 1.4(2)
C50 C51 C52 C59 -172.50(19)
C50 C51 C55 C56 87.3(3)
C51 C50 C53 C54 -86.6(3)
C51 C52 C59 C60 94.4(2)
C52 C48 C49 Cr2 63.52(13)
C52 C48 C49 C50 1.4(2)
C52 C48 C49 C57 -175.24(18)
C52 C51 C55 C56 -90.1(3)
C53 C50 C51 Cr2 -122.2(2)
C53 C50 C51 C52 173.82(19)
C53 C50 C51 C55 -4.0(3)
C55 C51 C52 Cr2 -118.4(2)
C55 C51 C52 C48 179.25(19)
C55 C51 C52 C59 5.3(3)
C57 C49 C50 Cr2 -121.42(19)
C57 C49 C50 C51 176.09(18)
C57 C49 C50 C53 1.7(3)
C61 P2 C41 C42 -109.04(16)
C61 P2 C41 C46 70.67(16)
C61 P2 C67 C68 21.75(18)
C61 P2 C67 C72 -160.39(16)
C61 C62 C63 C64 -0.7(3)
C62 C61 C66 C65 -1.0(3)
C62 C63 C64 C65 0.2(4)
C63 C64 C65 C66 -0.1(4)
C64 C65 C66 C61 0.5(4)
C66 C61 C62 C63 1.1(3)
C67 P2 C41 C42 -3.70(17)
C67 P2 C41 C46 176.00(15)
C67 P2 C61 C62 -102.07(18)
C67 P2 C61 C66 76.42(17)
C67 C68 C69 C70 0.4(3)
C68 C67 C72 C71 -1.0(3)
C68 C69 C70 C71 -0.7(3)
C69 C70 C71 C72 0.2(3)
C70 C71 C72 C67 0.7(3)
C72 C67 C68 C69 0.5(3)
C73 C74 C75 C76 1.1(3)
C73 C74 C75 C78 -177.69(19)
C74 C75 C76 Cr2 2.4(2)
C74 C75 C76 C77 -176.34(17)
C78 C75 C76 Cr2 -178.88(17)
C78 C75 C76 C77 2.4(3)
C79 C74 C75 C76 -176.03(19)
C79 C74 C75 C78 5.2(3)
C80 C73 C74 C75 -176.99(17)
C80 C73 C74 C79 -0.1(3)

loop_
_smtbx_masks_void_nr
_smtbx_masks_void_average_x
_smtbx_masks_void_average_y
_smtbx_masks_void_average_z
_smtbx_masks_void_volume
_smtbx_masks_void_count_electrons
1 -0.073 0.090 0.952 14.1 0.0
2 -0.037 0.288 0.375 8.0 0.0
3 0.000 0.500 0.000 247.8 48.0
4 0.037 0.713 0.625 8.0 0.0
5 0.073 0.910 0.048 14.1 0.0
